data_7028067
loop_
_publ_author_name
'Gr\"unwald, Claus'
'Laubender, Matthias'
'Wolf, Justin'
'Werner, Helmut'

_publ_contact_author
;
        Prof. Dr. Helmut Werner
        Institut f\"ur Anorganische Chemie
        Universit\"at W\"urzburg
        Am Hubland
        D-97074 W\"urzburg
        Deutschland
;
_publ_section_title
;
 Acetato and acetylacetonato ruthenium(II) complexes containing SbPri3,
 PPri3 and PCy3 as ligands&#x200A;&#x2021;
;
_journal_issue 5
_journal_name_full 'Journal of the Chemical Society, Dalton Transactions'
_journal_page_first 833
_journal_paper_doi 10.1039/a707870f
_journal_year 1998
_chemical_formula_sum 'C44 H98 O9 Ru2 Sb4'
_chemical_formula_weight 1460.36
_chemical_melting_point 385.15
_chemical_name_systematic
; 
 ? 
;
_space_group_IT_number 14
_symmetry_cell_setting monoclinic
_symmetry_Int_Tables_number 14
_symmetry_space_group_name_Hall '-P 2ybc'
_symmetry_space_group_name_H-M 'P 1 21/c 1'
_atom_sites_solution_hydrogens geom
_atom_sites_solution_primary direct
_atom_sites_solution_secondary difmap
_audit_creation_method SHELXL
_cell_angle_alpha 90.00
_cell_angle_beta 106.829(7)
_cell_angle_gamma 90.00
_cell_formula_units_Z 4
_cell_length_a 20.134(9)
_cell_length_b 14.738(3)
_cell_length_c 20.852(8)
_cell_measurement_reflns_used 25
_cell_measurement_temperature 293(2)
_cell_measurement_theta_max 15
_cell_measurement_theta_min 7
_cell_volume 5923(4)
_computing_cell_refinement 'CAD4 (Enraf-Nonius)'
_computing_data_collection 'CAD4 (Enraf-Nonius)'
_computing_data_reduction 'BEGIN (SDP)'
_computing_structure_refinement 'SHELXL-93 (Sheldrick, 1993)'
_computing_structure_solution 'SHELXS-86 (Sheldrick, 1990)'
_diffrn_ambient_temperature 293(2)
_diffrn_measurement_device 'CAD4 (Enraf-Nonius)'
_diffrn_measurement_method 'Omega-Theta scans'
_diffrn_radiation_monochromator graphite
_diffrn_radiation_source 'fine-focus sealed tube'
_diffrn_radiation_type MoK\a
_diffrn_radiation_wavelength 0.71073
_diffrn_reflns_av_R_equivalents 0.0483
_diffrn_reflns_av_sigmaI/netI 0.1010
_diffrn_reflns_limit_h_max 22
_diffrn_reflns_limit_h_min 0
_diffrn_reflns_limit_k_max 1
_diffrn_reflns_limit_k_min -15
_diffrn_reflns_limit_l_max 21
_diffrn_reflns_limit_l_min -22
_diffrn_reflns_number 9463
_diffrn_reflns_theta_max 22.97
_diffrn_reflns_theta_min 2.01
_diffrn_standards_decay_% 1.0
_diffrn_standards_interval_time 60
_diffrn_standards_number 2
_exptl_absorpt_coefficient_mu 2.345
_exptl_absorpt_correction_T_max 1.00
_exptl_absorpt_correction_T_min 0.86
_exptl_absorpt_correction_type semiempirical
_exptl_crystal_colour red
_exptl_crystal_density_diffrn 1.638
_exptl_crystal_description prism
_exptl_crystal_F_000 2904
_exptl_crystal_size_max 0.25
_exptl_crystal_size_mid 0.15
_exptl_crystal_size_min 0.10
_refine_diff_density_max 0.602
_refine_diff_density_min -0.684
_refine_diff_density_rms 0.157
_refine_ls_extinction_method none
_refine_ls_goodness_of_fit_all 1.048
_refine_ls_goodness_of_fit_obs 1.063
_refine_ls_hydrogen_treatment refxyz
_refine_ls_matrix_type full
_refine_ls_number_parameters 560
_refine_ls_number_reflns 8006
_refine_ls_number_restraints 0
_refine_ls_restrained_S_all 1.050
_refine_ls_restrained_S_obs 1.063
_refine_ls_R_factor_all 0.1131
_refine_ls_R_factor_obs 0.0557
_refine_ls_shift/esd_max -0.041
_refine_ls_shift/esd_mean 0.000
_refine_ls_structure_factor_coef Fsqd
_refine_ls_weighting_details 'w=1/[\s^2^(Fo^2^)+(0.0262P)^2^+22.2966P] where P=(Fo^2^+2Fc^2^)/3'
_refine_ls_weighting_scheme calc
_refine_ls_wR_factor_all 0.1171
_refine_ls_wR_factor_obs 0.0908
_reflns_number_observed 4902
_reflns_number_total 8009
_reflns_observed_criterion >2sigma(I)
_cod_data_source_file f707870sup1.cif
_cod_data_source_block 2
_cod_depositor_comments
;
The following automatic conversions were performed:

'_chemical_melting_point' value '112_C' was changed to '385.15' - it
was converted from degrees Celsius(C) to Kelvins(K).

Automatic conversion script
Id: cif_fix_values 1891 2012-01-12 08:04:46Z andrius 

The following automatic conversions were performed:

'_refine_ls_weighting_scheme' value 'calc
w=1/[\s^2^(Fo^2^)+(0.0262P)^2^+22.2966P] where P=(Fo^2^+2Fc^2^)/3'
was changed to 'calc'. New tag '_refine_ls_weighting_details' was
created. The value of the new tag was set to
'w=1/[\s^2^(Fo^2^)+(0.0262P)^2^+22.2966P] where P=(Fo^2^+2Fc^2^)/3'.

Automatic conversion script
Id: cif_fix_values 3143 2015-03-26 13:38:13Z robertas 
;
_cod_original_cell_volume 5922.6(37)
_cod_original_sg_symbol_H-M P21/c
_cod_database_code 7028067

loop_
_symmetry_equiv_pos_as_xyz
'x, y, z'
'-x, y+1/2, -z+1/2'
'-x, -y, -z'
'x, -y-1/2, z-1/2'

loop_
_atom_site_aniso_label
_atom_site_aniso_U_11
_atom_site_aniso_U_22
_atom_site_aniso_U_33
_atom_site_aniso_U_23
_atom_site_aniso_U_13
_atom_site_aniso_U_12
Ru1 0.0312(6) 0.0275(6) 0.0370(6) -0.0002(5) 0.0081(5) 0.0016(5)
Ru2 0.0336(6) 0.0276(6) 0.0349(6) -0.0008(5) 0.0103(5) -0.0001(5)
Sb1 0.0453(6) 0.0439(6) 0.0423(6) 0.0075(5) 0.0085(5) 0.0077(5)
Sb2 0.0387(5) 0.0348(5) 0.0458(6) -0.0020(5) 0.0164(4) 0.0017(5)
Sb3 0.0343(5) 0.0360(5) 0.0430(5) -0.0021(5) 0.0132(4) 0.0014(4)
Sb4 0.0517(6) 0.0289(5) 0.0457(6) 0.0007(5) 0.0178(5) -0.0004(5)
O1 0.034(5) 0.031(5) 0.037(5) -0.004(4) 0.016(4) 0.003(4)
O2 0.042(6) 0.049(6) 0.042(5) -0.003(5) 0.014(5) 0.004(5)
O3 0.040(5) 0.041(6) 0.038(5) 0.003(4) 0.001(4) 0.018(5)
O4 0.022(5) 0.041(6) 0.053(6) -0.003(5) 0.002(4) -0.003(4)
O5 0.043(6) 0.028(5) 0.078(7) -0.001(5) 0.017(5) -0.007(5)
O6 0.041(6) 0.037(6) 0.067(6) -0.006(5) 0.021(5) -0.014(5)
O7 0.057(7) 0.053(7) 0.072(7) -0.025(6) 0.037(6) -0.012(5)
O8 0.051(6) 0.042(6) 0.035(5) -0.001(5) 0.006(5) -0.006(5)
O9 0.090(8) 0.048(7) 0.049(7) -0.001(5) 0.000(6) 0.001(6)
C1 0.025(7) 0.050(10) 0.050(9) 0.015(8) 0.016(7) 0.018(7)
C2 0.095(13) 0.060(11) 0.036(9) -0.005(8) 0.000(8) 0.040(10)
C3 0.054(10) 0.029(9) 0.049(9) 0.002(7) 0.007(8) 0.003(8)
C4 0.046(10) 0.060(11) 0.148(17) -0.011(12) 0.028(11) -0.025(9)
C5 0.026(8) 0.040(9) 0.052(9) 0.019(8) 0.012(7) -0.002(7)
C6 0.080(12) 0.075(12) 0.086(12) -0.034(10) 0.043(10) -0.051(10)
C7 0.047(9) 0.045(10) 0.051(10) -0.015(8) 0.021(8) -0.012(8)
C8 0.117(15) 0.065(12) 0.062(11) -0.018(10) 0.022(11) -0.022(11)
C10 0.095(15) 0.083(14) 0.082(14) 0.014(12) -0.003(12) -0.007(13)
C11 0.058(10) 0.050(10) 0.083(12) 0.034(9) 0.037(9) 0.022(8)
C12 0.060(11) 0.114(16) 0.063(11) 0.018(11) 0.026(9) 0.015(11)
C13 0.061(14) 0.108(19) 0.209(26) -0.014(18) -0.028(16) -0.017(13)
C14 0.218(30) 0.198(29) 0.076(16) -0.027(18) -0.018(18) 0.003(24)
C15 0.098(14) 0.063(12) 0.104(15) -0.015(11) 0.038(12) 0.003(11)
C16 0.109(15) 0.071(13) 0.107(15) 0.051(12) 0.031(12) 0.043(11)
C17 0.059(12) 0.123(18) 0.140(19) 0.055(15) 0.026(12) -0.012(12)
C18 0.177(23) 0.073(15) 0.205(25) 0.000(15) 0.143(21) 0.018(15)
C20 0.062(11) 0.067(11) 0.079(12) 0.025(10) 0.045(9) 0.026(9)
C21 0.059(10) 0.049(10) 0.075(11) -0.012(9) 0.030(9) -0.012(8)
C22 0.069(11) 0.056(10) 0.049(9) 0.007(8) 0.025(8) 0.012(9)
C23 0.124(18) 0.127(19) 0.170(22) -0.005(17) 0.083(17) 0.069(16)
C24 0.052(12) 0.130(19) 0.151(19) 0.047(16) 0.021(12) 0.004(13)
C25 0.085(13) 0.062(12) 0.111(15) -0.026(11) 0.029(11) -0.042(10)
C26 0.058(11) 0.079(13) 0.071(11) -0.033(10) -0.010(9) -0.009(10)
C27 0.084(13) 0.072(13) 0.074(12) 0.032(10) 0.021(10) -0.009(11)
C28 0.111(15) 0.065(12) 0.076(12) 0.009(10) 0.053(11) -0.018(11)
C30 0.044(9) 0.050(10) 0.078(11) -0.007(9) 0.010(8) -0.009(8)
C31 0.059(10) 0.053(10) 0.074(11) 0.015(9) 0.046(9) 0.005(8)
C32 0.060(10) 0.048(10) 0.063(10) 0.006(8) 0.035(8) 0.006(8)
C33 0.076(11) 0.062(11) 0.057(10) -0.003(9) -0.013(9) 0.006(10)
C34 0.073(12) 0.070(13) 0.088(13) -0.015(10) 0.004(10) -0.022(10)
C35 0.076(13) 0.091(14) 0.116(15) 0.009(12) 0.067(12) -0.007(11)
C36 0.090(13) 0.091(14) 0.054(11) 0.015(10) 0.033(10) -0.004(11)
C37 0.054(11) 0.077(13) 0.124(16) -0.021(11) 0.018(11) 0.043(10)
C38 0.083(13) 0.068(12) 0.082(13) -0.007(10) 0.046(10) 0.024(10)
C40 0.114(15) 0.049(11) 0.075(11) 0.003(9) 0.060(11) 0.003(10)
C41 0.046(9) 0.049(9) 0.061(10) -0.014(8) 0.016(8) -0.017(8)
C42 0.068(11) 0.054(10) 0.049(10) 0.021(8) 0.005(8) 0.012(9)
C43 0.182(22) 0.063(13) 0.121(17) -0.041(12) 0.100(16) -0.024(14)
C44 0.171(20) 0.046(11) 0.075(12) 0.007(10) 0.067(13) 0.006(12)
C45 0.083(13) 0.053(11) 0.068(11) 0.014(9) -0.008(10) -0.025(9)
C46 0.093(13) 0.063(12) 0.068(11) -0.029(10) 0.019(10) -0.005(10)
C47 0.101(15) 0.133(18) 0.054(11) 0.029(12) -0.002(11) -0.002(14)
C48 0.094(14) 0.060(12) 0.097(14) 0.021(11) 0.022(11) 0.022(10)

loop_
_atom_site_label
_atom_site_type_symbol
_atom_site_fract_x
_atom_site_fract_y
_atom_site_fract_z
_atom_site_U_iso_or_equiv
_atom_site_thermal_displace_type
_atom_site_occupancy
_atom_site_calc_flag
_atom_site_refinement_flags
Ru1 Ru 0.21956(5) -0.00100(7) 0.33294(5) 0.0323(3) Uani 1 d .
Ru2 Ru 0.29499(5) -0.22854(7) 0.31596(5) 0.0319(3) Uani 1 d .
Sb1 Sb 0.16375(5) 0.08354(7) 0.22185(5) 0.0447(3) Uani 1 d .
Sb2 Sb 0.16322(5) 0.08190(6) 0.41376(4) 0.0389(2) Uani 1 d .
Sb3 Sb 0.41874(4) -0.23229(6) 0.30627(4) 0.0373(2) Uani 1 d .
Sb4 Sb 0.28931(5) -0.39351(6) 0.35417(5) 0.0413(3) Uani 1 d .
O1 O 0.2770(4) -0.0886(5) 0.2852(4) 0.033(2) Uani 1 d .
H1A H 0.3220(4) -0.0607(5) 0.2908(4) 0.039 Uiso 1 calc R
H1B H 0.2531(4) -0.0884(5) 0.2376(4) 0.039 Uiso 1 calc R
O2 O 0.2682(4) -0.0698(6) 0.4257(4) 0.044(2) Uani 1 d .
O3 O 0.3334(4) -0.1900(6) 0.4158(4) 0.042(2) Uani 1 d .
O4 O 0.1368(4) -0.0920(6) 0.3054(4) 0.040(2) Uani 1 d .
O5 O 0.1884(4) -0.2288(6) 0.3161(5) 0.050(2) Uani 1 d .
O6 O 0.3029(4) 0.0900(6) 0.3629(4) 0.047(2) Uani 1 d .
O7 O 0.3724(5) 0.0256(6) 0.3097(5) 0.057(3) Uani 1 d .
O8 O 0.2535(4) -0.2751(6) 0.2171(4) 0.044(2) Uani 1 d .
O9 O 0.2098(5) -0.1432(7) 0.1713(5) 0.067(3) Uani 1 d .
C1 C 0.3143(6) -0.1286(9) 0.4483(7) 0.041(4) Uani 1 d .
C2 C 0.3483(8) -0.1286(10) 0.5242(6) 0.067(5) Uani 1 d .
H2A H 0.3674(45) -0.1876(21) 0.5381(9) 0.101 Uiso 1 calc R
H2B H 0.3142(13) -0.1142(65) 0.5466(6) 0.101 Uiso 1 calc R
H2C H 0.3847(34) -0.0842(47) 0.5354(8) 0.101 Uiso 1 calc R
C3 C 0.1377(7) -0.1771(10) 0.3036(7) 0.046(4) Uani 1 d .
C4 C 0.0674(7) -0.2214(10) 0.2813(9) 0.085(6) Uani 1 d .
H4A H 0.0359(17) -0.1833(38) 0.2490(43) 0.127 Uiso 1 calc R
H4B H 0.0502(26) -0.2299(70) 0.3193(12) 0.127 Uiso 1 calc R
H4C H 0.0711(13) -0.2792(36) 0.2614(52) 0.127 Uiso 1 calc R
C5 C 0.3592(6) 0.0836(9) 0.3479(7) 0.039(3) Uani 1 d .
C6 C 0.4118(8) 0.1571(10) 0.3752(8) 0.076(5) Uani 1 d .
H6A H 0.3898(13) 0.2071(31) 0.3903(49) 0.114 Uiso 1 calc R
H6B H 0.4311(41) 0.1774(51) 0.3406(17) 0.114 Uiso 1 calc R
H6C H 0.4482(28) 0.1336(22) 0.4120(34) 0.114 Uiso 1 calc R
C7 C 0.2174(7) -0.2280(11) 0.1691(7) 0.046(4) Uani 1 d .
C8 C 0.1796(9) -0.2761(10) 0.1056(7) 0.082(5) Uani 1 d .
H8A H 0.2101(19) -0.2838(67) 0.0781(26) 0.123 Uiso 1 calc R
H8B H 0.1400(33) -0.2408(38) 0.0818(28) 0.123 Uiso 1 calc R
H8C H 0.1644(51) -0.3345(33) 0.1163(8) 0.123 Uiso 1 calc R
C10 C 0.0796(10) 0.0046(13) 0.1546(9) 0.093(6) Uani 1 d .
H10 H 0.0928(10) -0.0592(13) 0.1636(9) 0.111 Uiso 1 calc R
C11 C 0.1110(8) 0.2137(10) 0.2205(8) 0.060(4) Uani 1 d .
H11 H 0.0688(8) 0.2008(10) 0.2333(8) 0.072 Uiso 1 calc R
C12 C 0.2283(8) 0.1235(13) 0.1572(8) 0.077(5) Uani 1 d .
H12 H 0.1955(8) 0.1458(13) 0.1158(8) 0.093 Uiso 1 calc R
C13 C 0.0159(9) 0.0167(14) 0.1755(11) 0.140(10) Uani 1 d .
H13A H 0.0284(10) 0.0279(117) 0.2228(19) 0.210 Uiso 1 calc R
H13B H -0.0118(44) -0.0373(46) 0.1652(80) 0.210 Uiso 1 calc R
H13C H -0.0100(46) 0.0673(74) 0.1520(65) 0.210 Uiso 1 calc R
C14 C 0.0747(13) 0.0202(17) 0.0797(10) 0.177(12) Uani 1 d .
H14A H 0.0681(113) -0.0369(24) 0.0566(25) 0.265 Uiso 1 calc R
H14B H 0.1168(48) 0.0479(137) 0.0764(10) 0.265 Uiso 1 calc R
H14C H 0.0362(71) 0.0594(121) 0.0597(30) 0.265 Uiso 1 calc R
C15 C 0.1532(9) 0.2787(11) 0.2722(8) 0.087(6) Uani 1 d .
H15A H 0.1693(50) 0.2484(25) 0.3146(15) 0.130 Uiso 1 calc R
H15B H 0.1249(19) 0.3296(39) 0.2762(42) 0.130 Uiso 1 calc R
H15C H 0.1923(34) 0.2996(61) 0.2586(30) 0.130 Uiso 1 calc R
C16 C 0.0873(9) 0.2578(11) 0.1509(8) 0.096(6) Uani 1 d .
H16A H 0.0579(53) 0.2164(35) 0.1197(16) 0.144 Uiso 1 calc R
H16B H 0.1271(9) 0.2721(77) 0.1363(28) 0.144 Uiso 1 calc R
H16C H 0.0620(57) 0.3123(47) 0.1531(16) 0.144 Uiso 1 calc R
C17 C 0.2743(8) 0.2031(13) 0.1849(9) 0.108(8) Uani 1 d .
H17A H 0.2936(55) 0.1961(46) 0.2325(14) 0.162 Uiso 1 calc R
H17B H 0.2475(17) 0.2580(16) 0.1757(59) 0.162 Uiso 1 calc R
H17C H 0.3111(40) 0.2061(54) 0.1643(49) 0.162 Uiso 1 calc R
C18 C 0.2665(11) 0.0515(12) 0.1362(11) 0.134(9) Uani 1 d .
H18A H 0.2894(70) 0.0754(27) 0.1054(64) 0.200 Uiso 1 calc R
H18B H 0.2349(15) 0.0045(52) 0.1147(72) 0.200 Uiso 1 calc R
H18C H 0.3004(57) 0.0270(74) 0.1747(15) 0.200 Uiso 1 calc R
C20 C 0.0675(8) 0.1615(11) 0.3833(8) 0.064(5) Uani 1 d .
H20 H 0.0694(8) 0.1954(11) 0.3435(8) 0.077 Uiso 1 calc R
C21 C 0.2311(7) 0.1710(10) 0.4886(7) 0.059(4) Uani 1 d .
H21 H 0.2046(7) 0.1926(10) 0.5183(7) 0.071 Uiso 1 calc R
C22 C 0.1402(8) -0.0117(10) 0.4845(7) 0.056(4) Uani 1 d .
H22 H 0.1851(8) -0.0392(10) 0.5076(7) 0.068 Uiso 1 calc R
C23 C 0.0612(10) 0.2336(13) 0.4352(10) 0.132(9) Uani 1 d .
H23A H 0.0999(45) 0.2745(67) 0.4436(61) 0.197 Uiso 1 calc R
H23B H 0.0610(85) 0.2041(15) 0.4761(29) 0.197 Uiso 1 calc R
H23C H 0.0188(42) 0.2670(74) 0.4179(35) 0.197 Uiso 1 calc R
C24 C 0.0049(8) 0.1015(13) 0.3608(10) 0.113(8) Uani 1 d .
H24A H 0.0009(41) 0.0654(69) 0.3979(20) 0.169 Uiso 1 calc R
H24B H 0.0096(33) 0.0624(65) 0.3256(48) 0.169 Uiso 1 calc R
H24C H -0.0359(11) 0.1383(13) 0.3446(64) 0.169 Uiso 1 calc R
C25 C 0.2546(8) 0.2526(10) 0.4583(8) 0.086(6) Uani 1 d .
H25A H 0.2889(43) 0.2849(43) 0.4923(14) 0.129 Uiso 1 calc R
H25B H 0.2157(13) 0.2916(38) 0.4394(50) 0.129 Uiso 1 calc R
H25C H 0.2744(53) 0.2337(11) 0.4237(39) 0.129 Uiso 1 calc R
C26 C 0.2922(7) 0.1179(11) 0.5307(7) 0.075(5) Uani 1 d .
H26A H 0.3196(30) 0.0964(60) 0.5030(12) 0.113 Uiso 1 calc R
H26B H 0.2758(7) 0.0671(41) 0.5507(42) 0.113 Uiso 1 calc R
H26C H 0.3201(30) 0.1562(22) 0.5654(33) 0.113 Uiso 1 calc R
C27 C 0.0947(8) -0.0921(10) 0.4505(7) 0.077(5) Uani 1 d .
H27A H 0.1196(21) -0.1284(40) 0.4270(43) 0.116 Uiso 1 calc R
H27B H 0.0529(25) -0.0696(10) 0.4195(39) 0.116 Uiso 1 calc R
H27C H 0.0831(46) -0.1285(41) 0.4840(9) 0.116 Uiso 1 calc R
C28 C 0.1156(9) 0.0288(10) 0.5395(7) 0.079(5) Uani 1 d .
H28A H 0.0692(22) 0.0515(64) 0.5212(11) 0.118 Uiso 1 calc R
H28B H 0.1458(33) 0.0777(48) 0.5601(36) 0.118 Uiso 1 calc R
H28C H 0.1159(53) -0.0168(21) 0.5724(27) 0.118 Uiso 1 calc R
C30 C 0.5040(7) -0.1985(10) 0.3931(7) 0.058(4) Uani 1 d .
H30 H 0.5472(7) -0.2046(10) 0.3808(7) 0.070 Uiso 1 calc R
C31 C 0.4420(7) -0.1350(10) 0.2367(7) 0.056(4) Uani 1 d .
H31 H 0.4356(7) -0.0750(10) 0.2543(7) 0.068 Uiso 1 calc R
C32 C 0.4560(7) -0.3586(9) 0.2758(7) 0.054(4) Uani 1 d .
H32 H 0.4358(7) -0.4065(9) 0.2969(7) 0.064 Uiso 1 calc R
C33 C 0.5067(8) -0.2656(10) 0.4502(7) 0.072(5) Uani 1 d .
H33A H 0.5524(16) -0.2653(51) 0.4814(27) 0.108 Uiso 1 calc R
H33B H 0.4960(52) -0.3255(15) 0.4321(9) 0.108 Uiso 1 calc R
H33C H 0.4735(37) -0.2480(40) 0.4729(32) 0.108 Uiso 1 calc R
C34 C 0.4988(8) -0.1015(10) 0.4148(8) 0.081(5) Uani 1 d .
H34A H 0.5016(55) -0.0611(11) 0.3796(22) 0.121 Uiso 1 calc R
H34B H 0.5362(33) -0.0890(24) 0.4543(31) 0.121 Uiso 1 calc R
H34C H 0.4553(25) -0.0928(22) 0.4242(51) 0.121 Uiso 1 calc R
C35 C 0.5164(8) -0.1366(11) 0.2337(8) 0.086(6) Uani 1 d .
H35A H 0.5475(8) -0.1337(78) 0.2783(9) 0.129 Uiso 1 calc R
H35B H 0.5243(19) -0.0855(44) 0.2083(49) 0.129 Uiso 1 calc R
H35C H 0.5245(19) -0.1917(37) 0.2126(52) 0.129 Uiso 1 calc R
C36 C 0.3912(8) -0.1390(11) 0.1683(7) 0.076(5) Uani 1 d .
H36A H 0.3448(8) -0.1396(74) 0.1721(7) 0.114 Uiso 1 calc R
H36B H 0.3990(37) -0.1931(38) 0.1459(21) 0.114 Uiso 1 calc R
H36C H 0.3971(39) -0.0868(39) 0.1429(20) 0.114 Uiso 1 calc R
C37 C 0.5340(7) -0.3725(11) 0.3018(8) 0.087(6) Uani 1 d .
H37A H 0.5475(11) -0.3774(79) 0.3497(10) 0.130 Uiso 1 calc R
H37B H 0.5573(7) -0.3217(39) 0.2890(50) 0.130 Uiso 1 calc R
H37C H 0.5465(10) -0.4271(44) 0.2830(47) 0.130 Uiso 1 calc R
C38 C 0.4272(8) -0.3744(10) 0.2012(7) 0.073(5) Uani 1 d .
H38A H 0.3781(12) -0.3637(69) 0.1877(12) 0.110 Uiso 1 calc R
H38B H 0.4361(48) -0.4360(22) 0.1910(10) 0.110 Uiso 1 calc R
H38C H 0.4491(40) -0.3337(49) 0.1777(8) 0.110 Uiso 1 calc R
C40 C 0.2109(9) -0.4081(10) 0.4070(8) 0.073(5) Uani 1 d .
H40 H 0.1672(9) -0.3894(10) 0.3747(8) 0.087 Uiso 1 calc R
C41 C 0.2443(7) -0.4936(10) 0.2780(7) 0.052(4) Uani 1 d .
H41 H 0.2443(7) -0.5522(10) 0.3002(7) 0.062 Uiso 1 calc R
C42 C 0.3787(8) -0.4673(10) 0.4165(7) 0.059(4) Uani 1 d .
H42 H 0.4187(8) -0.4455(10) 0.4031(7) 0.071 Uiso 1 calc R
C43 C 0.2211(10) -0.3442(11) 0.4647(9) 0.110(8) Uani 1 d .
H43A H 0.2105(70) -0.2835(17) 0.4481(9) 0.166 Uiso 1 calc R
H43B H 0.2684(21) -0.3470(70) 0.4921(39) 0.166 Uiso 1 calc R
H43C H 0.1909(54) -0.3609(59) 0.4908(41) 0.166 Uiso 1 calc R
C44 C 0.1988(10) -0.5023(10) 0.4265(8) 0.091(6) Uani 1 d .
H44A H 0.1878(62) -0.5406(20) 0.3876(13) 0.137 Uiso 1 calc R
H44B H 0.1608(40) -0.5026(16) 0.4457(55) 0.137 Uiso 1 calc R
H44C H 0.2398(22) -0.5244(30) 0.4588(45) 0.137 Uiso 1 calc R
C45 C 0.1681(8) -0.4681(10) 0.2417(7) 0.074(5) Uani 1 d .
H45A H 0.1416(14) -0.4687(69) 0.2732(13) 0.111 Uiso 1 calc R
H45B H 0.1490(18) -0.5113(42) 0.2067(35) 0.111 Uiso 1 calc R
H45C H 0.1666(9) -0.4086(30) 0.2227(45) 0.111 Uiso 1 calc R
C46 C 0.2862(8) -0.5041(10) 0.2276(7) 0.075(5) Uani 1 d .
H46A H 0.3340(13) -0.5153(72) 0.2513(8) 0.113 Uiso 1 calc R
H46B H 0.2826(45) -0.4495(29) 0.2018(36) 0.113 Uiso 1 calc R
H46C H 0.2682(36) -0.5542(46) 0.1983(35) 0.113 Uiso 1 calc R
C47 C 0.3933(9) -0.4413(13) 0.4904(7) 0.101(7) Uani 1 d .
H47A H 0.3973(66) -0.3765(14) 0.4949(11) 0.152 Uiso 1 calc R
H47B H 0.4359(36) -0.4690(72) 0.5160(12) 0.152 Uiso 1 calc R
H47C H 0.3559(34) -0.4620(77) 0.5066(19) 0.152 Uiso 1 calc R
C48 C 0.3767(9) -0.5698(10) 0.4058(8) 0.085(6) Uani 1 d .
H48A H 0.4218(17) -0.5949(14) 0.4265(48) 0.127 Uiso 1 calc R
H48B H 0.3633(56) -0.5827(10) 0.3586(8) 0.127 Uiso 1 calc R
H48C H 0.3436(43) -0.5964(13) 0.4255(49) 0.127 Uiso 1 calc R

loop_
_atom_type_symbol
_atom_type_description
_atom_type_scat_dispersion_real
_atom_type_scat_dispersion_imag
_atom_type_scat_source
C C 0.0033 0.0016 'International Tables Vol C Tables 4.2.6.8 and 6.1.1.4'
H H 0.0000 0.0000 'International Tables Vol C Tables 4.2.6.8 and 6.1.1.4'
O O 0.0106 0.0060 'International Tables Vol C Tables 4.2.6.8 and 6.1.1.4'
Sb Sb -0.8160 1.5460 'International Tables Vol C Tables 4.2.6.8 and 6.1.1.4'
Ru Ru -1.4200 0.8360 'International Tables Vol C Tables 4.2.6.8 and 6.1.1.4'

loop_
_geom_angle_atom_site_label_1
_geom_angle_atom_site_label_2
_geom_angle_atom_site_label_3
_geom_angle
O4 Ru1 O6 178.7(3)
O4 Ru1 O2 93.7(3)
O6 Ru1 O2 85.2(3)
O4 Ru1 O1 88.9(3)
O6 Ru1 O1 91.7(3)
O2 Ru1 O1 88.1(3)
O4 Ru1 Sb1 87.6(2)
O6 Ru1 Sb1 93.5(2)
O2 Ru1 Sb1 178.7(2)
O1 Ru1 Sb1 91.5(2)
O4 Ru1 Sb2 91.0(2)
O6 Ru1 Sb2 88.2(2)
O2 Ru1 Sb2 79.0(2)
O1 Ru1 Sb2 167.1(2)
Sb1 Ru1 Sb2 101.36(5)
O4 Ru1 C5 160.6(4)
O6 Ru1 C5 20.1(4)
O2 Ru1 C5 86.2(3)
O1 Ru1 C5 71.7(3)
Sb1 Ru1 C5 92.5(2)
Sb2 Ru1 C5 108.0(3)
O4 Ru1 C3 18.6(3)
O6 Ru1 C3 161.2(4)
O2 Ru1 C3 81.9(3)
O1 Ru1 C3 74.2(3)
Sb1 Ru1 C3 99.3(3)
Sb2 Ru1 C3 102.7(3)
C5 Ru1 C3 144.2(4)
O4 Ru1 Ru2 73.2(2)
O6 Ru1 Ru2 106.9(2)
O2 Ru1 Ru2 64.6(2)
O1 Ru1 Ru2 30.0(2)
Sb1 Ru1 Ru2 115.51(4)
Sb2 Ru1 Ru2 138.58(4)
C5 Ru1 Ru2 89.4(3)
C3 Ru1 Ru2 55.0(3)
O3 Ru2 O8 176.3(3)
O3 Ru2 O5 94.7(3)
O8 Ru2 O5 83.5(3)
O3 Ru2 O1 91.0(3)
O8 Ru2 O1 92.0(3)
O5 Ru2 O1 85.4(3)
O3 Ru2 Sb3 89.8(2)
O8 Ru2 Sb3 92.0(2)
O5 Ru2 Sb3 175.5(2)
O1 Ru2 Sb3 94.6(2)
O3 Ru2 Sb4 89.2(2)
O8 Ru2 Sb4 87.4(2)
O5 Ru2 Sb4 82.2(2)
O1 Ru2 Sb4 167.6(2)
Sb3 Ru2 Sb4 97.80(5)
O3 Ru2 C7 162.1(4)
O8 Ru2 C7 20.1(4)
O5 Ru2 C7 77.1(3)
O1 Ru2 C7 72.7(4)
Sb3 Ru2 C7 98.6(2)
Sb4 Ru2 C7 105.1(3)
O3 Ru2 C1 18.1(3)
O8 Ru2 C1 162.6(3)
O5 Ru2 C1 82.3(3)
O1 Ru2 C1 76.9(3)
Sb3 Ru2 C1 102.1(2)
Sb4 Ru2 C1 100.5(2)
C7 Ru2 C1 144.3(4)
O3 Ru2 Ru1 72.8(2)
O8 Ru2 Ru1 109.2(2)
O5 Ru2 Ru1 64.4(2)
O1 Ru2 Ru1 30.0(2)
Sb3 Ru2 Ru1 117.28(4)
Sb4 Ru2 Ru1 139.71(5)
C7 Ru2 Ru1 89.4(3)
C1 Ru2 Ru1 55.3(2)
C11 Sb1 C10 100.1(7)
C11 Sb1 C12 97.3(6)
C10 Sb1 C12 103.5(7)
C11 Sb1 Ru1 121.2(4)
C10 Sb1 Ru1 111.9(5)
C12 Sb1 Ru1 119.7(4)
C22 Sb2 C20 101.3(5)
C22 Sb2 C21 96.3(5)
C20 Sb2 C21 101.6(6)
C22 Sb2 Ru1 111.2(4)
C20 Sb2 Ru1 125.3(4)
C21 Sb2 Ru1 116.4(4)
C30 Sb3 C32 100.6(5)
C30 Sb3 C31 97.7(6)
C32 Sb3 C31 102.1(5)
C30 Sb3 Ru2 119.0(4)
C32 Sb3 Ru2 118.0(4)
C31 Sb3 Ru2 116.0(4)
C41 Sb4 C40 95.3(6)
C41 Sb4 C42 101.3(5)
C40 Sb4 C42 104.1(6)
C41 Sb4 Ru2 117.6(4)
C40 Sb4 Ru2 110.7(4)
C42 Sb4 Ru2 123.6(4)
Ru1 O1 Ru2 120.0(3)
C1 O2 Ru1 139.1(8)
C1 O3 Ru2 130.9(8)
C3 O4 Ru1 129.3(9)
C3 O5 Ru2 139.6(9)
C5 O6 Ru1 125.2(9)
C7 O8 Ru2 125.0(9)
O3 C1 O2 127.0(12)
O3 C1 C2 116.2(11)
O2 C1 C2 116.6(12)
O3 C1 Ru2 31.0(6)
O2 C1 Ru2 96.1(8)
C2 C1 Ru2 146.7(9)
O5 C3 O4 128.8(13)
O5 C3 C4 116.2(12)
O4 C3 C4 114.9(13)
O5 C3 Ru1 96.7(8)
O4 C3 Ru1 32.1(6)
C4 C3 Ru1 147.0(10)
O7 C5 O6 125.6(12)
O7 C5 C6 118.4(12)
O6 C5 C6 115.9(13)
O7 C5 Ru1 90.9(8)
O6 C5 Ru1 34.7(6)
C6 C5 Ru1 150.6(10)
O8 C7 O9 124.4(13)
O8 C7 C8 118.0(14)
O9 C7 C8 117.6(14)
O8 C7 Ru2 35.0(6)
O9 C7 Ru2 89.9(8)
C8 C7 Ru2 151.4(11)
C13 C10 C14 118.1(18)
C13 C10 Sb1 108.8(13)
C14 C10 Sb1 112.1(14)
C15 C11 C16 111.3(13)
C15 C11 Sb1 112.2(10)
C16 C11 Sb1 113.6(10)
C18 C12 C17 111.5(15)
C18 C12 Sb1 116.5(13)
C17 C12 Sb1 112.3(12)
C24 C20 C23 113.1(14)
C24 C20 Sb2 111.4(11)
C23 C20 Sb2 114.1(11)
C25 C21 C26 111.1(13)
C25 C21 Sb2 112.9(10)
C26 C21 Sb2 109.8(9)
C28 C22 C27 111.9(13)
C28 C22 Sb2 116.8(10)
C27 C22 Sb2 113.2(9)
C34 C30 C33 111.5(13)
C34 C30 Sb3 111.2(10)
C33 C30 Sb3 110.0(9)
C36 C31 C35 111.8(12)
C36 C31 Sb3 112.9(10)
C35 C31 Sb3 114.8(10)
C38 C32 C37 113.3(12)
C38 C32 Sb3 111.8(9)
C37 C32 Sb3 114.9(10)
C44 C40 C43 111.3(13)
C44 C40 Sb4 115.5(11)
C43 C40 Sb4 113.2(12)
C46 C41 C45 110.7(12)
C46 C41 Sb4 112.0(9)
C45 C41 Sb4 109.8(9)
C48 C42 C47 112.6(13)
C48 C42 Sb4 115.1(11)
C47 C42 Sb4 111.1(11)

loop_
_geom_bond_atom_site_label_1
_geom_bond_atom_site_label_2
_geom_bond_distance
Ru1 O4 2.087(8)
Ru1 O6 2.097(8)
Ru1 O2 2.152(8)
Ru1 O1 2.158(7)
Ru1 Sb1 2.583(2)
Ru1 Sb2 2.5936(15)
Ru1 C5 3.007(12)
Ru1 C3 3.039(14)
Ru1 Ru2 3.740(2)
Ru2 O3 2.079(8)
Ru2 O8 2.103(8)
Ru2 O5 2.147(9)
Ru2 O1 2.160(7)
Ru2 Sb3 2.558(2)
Ru2 Sb4 2.5715(14)
Ru2 C7 3.008(14)
Ru2 C1 3.052(14)
Sb1 C11 2.189(13)
Sb1 C10 2.20(2)
Sb1 C12 2.21(2)
Sb2 C22 2.165(13)
Sb2 C20 2.188(14)
Sb2 C21 2.190(14)
Sb3 C30 2.162(14)
Sb3 C32 2.169(13)
Sb3 C31 2.185(13)
Sb4 C41 2.165(13)
Sb4 C40 2.182(14)
Sb4 C42 2.180(13)
O2 C1 1.257(13)
O3 C1 1.256(14)
O4 C3 1.254(15)
O5 C3 1.239(14)
O6 C5 1.263(13)
O7 C5 1.249(15)
O8 C7 1.26(2)
O9 C7 1.26(2)
C1 C2 1.53(2)
C3 C4 1.51(2)
C5 C6 1.51(2)
C7 C8 1.50(2)
C10 C13 1.48(2)
C10 C14 1.55(2)
C11 C15 1.51(2)
C11 C16 1.54(2)
C12 C18 1.45(2)
C12 C17 1.50(2)
C20 C24 1.50(2)
C20 C23 1.55(2)
C21 C25 1.50(2)
C21 C26 1.51(2)
C22 C28 1.50(2)
C22 C27 1.54(2)
C30 C34 1.51(2)
C30 C33 1.54(2)
C31 C36 1.50(2)
C31 C35 1.52(2)
C32 C38 1.51(2)
C32 C37 1.52(2)
C40 C44 1.49(2)
C40 C43 1.49(2)
C41 C46 1.53(2)
C41 C45 1.55(2)
C42 C48 1.53(2)
C42 C47 1.53(2)

loop_
_geom_torsion_atom_site_label_1
_geom_torsion_atom_site_label_2
_geom_torsion_atom_site_label_3
_geom_torsion_atom_site_label_4
_geom_torsion
O4 Ru1 Ru2 O3 -116.1(3)
O6 Ru1 Ru2 O3 62.6(4)
O2 Ru1 Ru2 O3 -13.5(3)
O1 Ru1 Ru2 O3 125.1(5)
Sb1 Ru1 Ru2 O3 165.0(3)
Sb2 Ru1 Ru2 O3 -44.4(3)
C5 Ru1 Ru2 O3 72.6(3)
C3 Ru1 Ru2 O3 -111.6(4)
O4 Ru1 Ru2 O8 60.6(3)
O6 Ru1 Ru2 O8 -120.7(3)
O2 Ru1 Ru2 O8 163.2(3)
O1 Ru1 Ru2 O8 -58.2(5)
Sb1 Ru1 Ru2 O8 -18.3(2)
Sb2 Ru1 Ru2 O8 132.3(3)
C5 Ru1 Ru2 O8 -110.7(3)
C3 Ru1 Ru2 O8 65.1(4)
O4 Ru1 Ru2 O5 -12.0(4)
O6 Ru1 Ru2 O5 166.7(4)
O2 Ru1 Ru2 O5 90.6(4)
O1 Ru1 Ru2 O5 -130.8(5)
Sb1 Ru1 Ru2 O5 -90.9(3)
Sb2 Ru1 Ru2 O5 59.6(3)
C5 Ru1 Ru2 O5 176.6(4)
C3 Ru1 Ru2 O5 -7.5(4)
O4 Ru1 Ru2 O1 118.8(5)
O6 Ru1 Ru2 O1 -62.5(5)
O2 Ru1 Ru2 O1 -138.6(5)
O1 Ru1 Ru2 O1 0.000(1)
Sb1 Ru1 Ru2 O1 39.9(4)
Sb2 Ru1 Ru2 O1 -169.6(4)
C5 Ru1 Ru2 O1 -52.6(5)
C3 Ru1 Ru2 O1 123.3(5)
O4 Ru1 Ru2 Sb3 163.4(2)
O6 Ru1 Ru2 Sb3 -17.9(3)
O2 Ru1 Ru2 Sb3 -94.1(2)
O1 Ru1 Ru2 Sb3 44.6(4)
Sb1 Ru1 Ru2 Sb3 84.49(6)
Sb2 Ru1 Ru2 Sb3 -124.98(7)
C5 Ru1 Ru2 Sb3 -8.0(2)
C3 Ru1 Ru2 Sb3 167.8(3)
O4 Ru1 Ru2 Sb4 -49.0(2)
O6 Ru1 Ru2 Sb4 129.7(3)
O2 Ru1 Ru2 Sb4 53.6(3)
O1 Ru1 Ru2 Sb4 -167.8(4)
Sb1 Ru1 Ru2 Sb4 -127.90(7)
Sb2 Ru1 Ru2 Sb4 22.63(11)
C5 Ru1 Ru2 Sb4 139.6(3)
C3 Ru1 Ru2 Sb4 -44.5(3)
O4 Ru1 Ru2 C7 64.0(3)
O6 Ru1 Ru2 C7 -117.3(4)
O2 Ru1 Ru2 C7 166.6(3)
O1 Ru1 Ru2 C7 -54.8(5)
Sb1 Ru1 Ru2 C7 -14.9(3)
Sb2 Ru1 Ru2 C7 135.6(3)
C5 Ru1 Ru2 C7 -107.4(3)
C3 Ru1 Ru2 C7 68.5(4)
O4 Ru1 Ru2 C1 -110.7(4)
O6 Ru1 Ru2 C1 68.0(4)
O2 Ru1 Ru2 C1 -8.1(4)
O1 Ru1 Ru2 C1 130.6(5)
Sb1 Ru1 Ru2 C1 170.5(3)
Sb2 Ru1 Ru2 C1 -39.0(3)
C5 Ru1 Ru2 C1 78.0(4)
C3 Ru1 Ru2 C1 -106.2(4)
O4 Ru1 Sb1 C11 106.0(5)
O6 Ru1 Sb1 C11 -73.3(5)
O2 Ru1 Sb1 C11 -89.3(96)
O1 Ru1 Sb1 C11 -165.2(5)
Sb2 Ru1 Sb1 C11 15.5(5)
C5 Ru1 Sb1 C11 -93.4(5)
C3 Ru1 Sb1 C11 120.6(5)
Ru2 Ru1 Sb1 C11 176.1(5)
O4 Ru1 Sb1 C10 -11.5(6)
O6 Ru1 Sb1 C10 169.1(6)
O2 Ru1 Sb1 C10 153.2(96)
O1 Ru1 Sb1 C10 77.3(6)
Sb2 Ru1 Sb1 C10 -102.0(6)
C5 Ru1 Sb1 C10 149.1(7)
C3 Ru1 Sb1 C10 3.0(7)
Ru2 Ru1 Sb1 C10 58.6(6)
O4 Ru1 Sb1 C12 -132.8(6)
O6 Ru1 Sb1 C12 47.8(6)
O2 Ru1 Sb1 C12 31.9(96)
O1 Ru1 Sb1 C12 -44.0(6)
Sb2 Ru1 Sb1 C12 136.7(6)
C5 Ru1 Sb1 C12 27.8(6)
C3 Ru1 Sb1 C12 -118.3(7)
Ru2 Ru1 Sb1 C12 -62.7(6)
O4 Ru1 Sb2 C22 54.6(5)
O6 Ru1 Sb2 C22 -124.5(5)
O2 Ru1 Sb2 C22 -38.9(5)
O1 Ru1 Sb2 C22 -34.6(10)
Sb1 Ru1 Sb2 C22 142.4(4)
C5 Ru1 Sb2 C22 -121.2(5)
C3 Ru1 Sb2 C22 40.0(5)
Ru2 Ru1 Sb2 C22 -10.7(4)
O4 Ru1 Sb2 C20 -67.5(6)
O6 Ru1 Sb2 C20 113.4(6)
O2 Ru1 Sb2 C20 -161.1(6)
O1 Ru1 Sb2 C20 -156.8(10)
Sb1 Ru1 Sb2 C20 20.2(5)
C5 Ru1 Sb2 C20 116.6(6)
C3 Ru1 Sb2 C20 -82.2(6)
Ru2 Ru1 Sb2 C20 -132.9(5)
O4 Ru1 Sb2 C21 163.5(5)
O6 Ru1 Sb2 C21 -15.5(5)
O2 Ru1 Sb2 C21 70.0(5)
O1 Ru1 Sb2 C21 74.3(10)
Sb1 Ru1 Sb2 C21 -108.7(4)
C5 Ru1 Sb2 C21 -12.3(5)
C3 Ru1 Sb2 C21 148.9(5)
Ru2 Ru1 Sb2 C21 98.2(4)
O3 Ru2 Sb3 C30 -0.1(5)
O8 Ru2 Sb3 C30 -176.9(5)
O5 Ru2 Sb3 C30 -178.8(32)
O1 Ru2 Sb3 C30 90.9(5)
Sb4 Ru2 Sb3 C30 -89.2(4)
C7 Ru2 Sb3 C30 164.1(5)
C1 Ru2 Sb3 C30 13.3(5)
Ru1 Ru2 Sb3 C30 70.3(4)
O3 Ru2 Sb3 C32 122.1(5)
O8 Ru2 Sb3 C32 -54.7(5)
O5 Ru2 Sb3 C32 -56.6(32)
O1 Ru2 Sb3 C32 -146.9(5)
Sb4 Ru2 Sb3 C32 33.0(4)
C7 Ru2 Sb3 C32 -73.7(5)
C1 Ru2 Sb3 C32 135.5(5)
Ru1 Ru2 Sb3 C32 -167.5(4)
O3 Ru2 Sb3 C31 -116.3(5)
O8 Ru2 Sb3 C31 66.9(5)
O5 Ru2 Sb3 C31 65.1(32)
O1 Ru2 Sb3 C31 -25.3(5)
Sb4 Ru2 Sb3 C31 154.6(5)
C7 Ru2 Sb3 C31 47.9(6)
C1 Ru2 Sb3 C31 -102.9(5)
Ru1 Ru2 Sb3 C31 -45.9(5)
O3 Ru2 Sb4 C41 175.4(5)
O8 Ru2 Sb4 C41 -3.2(5)
O5 Ru2 Sb4 C41 80.6(5)
O1 Ru2 Sb4 C41 84.5(10)
Sb3 Ru2 Sb4 C41 -94.9(4)
C7 Ru2 Sb4 C41 6.3(5)
C1 Ru2 Sb4 C41 161.2(5)
Ru1 Ru2 Sb4 C41 113.8(4)
O3 Ru2 Sb4 C40 67.4(5)
O8 Ru2 Sb4 C40 -111.3(5)
O5 Ru2 Sb4 C40 -27.4(5)
O1 Ru2 Sb4 C40 -23.5(10)
Sb3 Ru2 Sb4 C40 157.1(5)
C7 Ru2 Sb4 C40 -101.7(6)
C1 Ru2 Sb4 C40 53.1(5)
Ru1 Ru2 Sb4 C40 5.8(5)
O3 Ru2 Sb4 C42 -56.8(5)
O8 Ru2 Sb4 C42 124.5(5)
O5 Ru2 Sb4 C42 -151.6(5)
O1 Ru2 Sb4 C42 -147.7(10)
Sb3 Ru2 Sb4 C42 32.9(5)
C7 Ru2 Sb4 C42 134.1(5)
C1 Ru2 Sb4 C42 -71.1(5)
Ru1 Ru2 Sb4 C42 -118.4(5)
O4 Ru1 O1 Ru2 -57.1(4)
O6 Ru1 O1 Ru2 121.9(4)
O2 Ru1 O1 Ru2 36.7(4)
Sb1 Ru1 O1 Ru2 -144.6(3)
Sb2 Ru1 O1 Ru2 32.4(12)
C5 Ru1 O1 Ru2 123.3(5)
C3 Ru1 O1 Ru2 -45.4(4)
Ru2 Ru1 O1 Ru2 0.0
O3 Ru2 O1 Ru1 -51.4(4)
O8 Ru2 O1 Ru1 126.6(4)
O5 Ru2 O1 Ru1 43.2(4)
Sb3 Ru2 O1 Ru1 -141.3(3)
Sb4 Ru2 O1 Ru1 39.3(12)
C7 Ru2 O1 Ru1 121.1(5)
C1 Ru2 O1 Ru1 -39.9(4)
Ru1 Ru2 O1 Ru1 0.0
O4 Ru1 O2 C1 94.8(13)
O6 Ru1 O2 C1 -85.8(13)
O1 Ru1 O2 C1 6.1(13)
Sb1 Ru1 O2 C1 -69.8(100)
Sb2 Ru1 O2 C1 -174.9(13)
C5 Ru1 O2 C1 -65.7(13)
C3 Ru1 O2 C1 80.4(13)
Ru2 Ru1 O2 C1 25.4(12)
O8 Ru2 O3 C1 -107.6(52)
O5 Ru2 O3 C1 -46.9(11)
O1 Ru2 O3 C1 38.6(11)
Sb3 Ru2 O3 C1 133.2(11)
Sb4 Ru2 O3 C1 -129.0(11)
C7 Ru2 O3 C1 14.7(19)
C1 Ru2 O3 C1 0.000(5)
Ru1 Ru2 O3 C1 14.5(10)
O6 Ru1 O4 C3 -82.1(156)
O2 Ru1 O4 C3 -50.5(12)
O1 Ru1 O4 C3 37.5(12)
Sb1 Ru1 O4 C3 129.1(11)
Sb2 Ru1 O4 C3 -129.5(11)
C5 Ru1 O4 C3 38.5(17)
C3 Ru1 O4 C3 0.0
Ru2 Ru1 O4 C3 11.6(11)
O3 Ru2 O5 C3 92.3(14)
O8 Ru2 O5 C3 -90.9(14)
O1 Ru2 O5 C3 1.6(14)
Sb3 Ru2 O5 C3 -89.1(34)
Sb4 Ru2 O5 C3 -179.2(14)
C7 Ru2 O5 C3 -71.6(15)
C1 Ru2 O5 C3 79.0(14)
Ru1 Ru2 O5 C3 23.9(13)
O4 Ru1 O6 C5 123.6(152)
O2 Ru1 O6 C5 91.9(10)
O1 Ru1 O6 C5 3.9(10)
Sb1 Ru1 O6 C5 -87.7(10)
Sb2 Ru1 O6 C5 171.0(10)
C5 Ru1 O6 C5 0.0
C3 Ru1 O6 C5 45.1(17)
Ru2 Ru1 O6 C5 30.3(10)
O3 Ru2 O8 C7 130.9(50)
O5 Ru2 O8 C7 69.9(10)
O1 Ru2 O8 C7 -15.3(10)
Sb3 Ru2 O8 C7 -110.0(10)
Sb4 Ru2 O8 C7 152.3(10)
C7 Ru2 O8 C7 0.0
C1 Ru2 O8 C7 34.6(17)
Ru1 Ru2 O8 C7 9.8(10)
Ru2 O3 C1 O2 -5.3(20)
Ru2 O3 C1 C2 171.3(9)
Ru2 O3 C1 Ru2 0.000(2)
Ru1 O2 C1 O3 -25.8(22)
Ru1 O2 C1 C2 157.7(10)
Ru1 O2 C1 Ru2 -28.5(13)
O3 Ru2 C1 O3 0.000(6)
O8 Ru2 C1 O3 168.2(11)
O5 Ru2 C1 O3 132.8(11)
O1 Ru2 C1 O3 -140.2(11)
Sb3 Ru2 C1 O3 -48.2(11)
Sb4 Ru2 C1 O3 52.3(11)
C7 Ru2 C1 O3 -172.3(10)
Ru1 Ru2 C1 O3 -163.1(12)
O3 Ru2 C1 O2 175.7(16)
O8 Ru2 C1 O2 -16.1(16)
O5 Ru2 C1 O2 -51.5(7)
O1 Ru2 C1 O2 35.6(7)
Sb3 Ru2 C1 O2 127.6(7)
Sb4 Ru2 C1 O2 -132.0(7)
C7 Ru2 C1 O2 3.4(11)
Ru1 Ru2 C1 O2 12.6(6)
O3 Ru2 C1 C2 -14.3(15)
O8 Ru2 C1 C2 153.9(15)
O5 Ru2 C1 C2 118.5(17)
O1 Ru2 C1 C2 -154.5(17)
Sb3 Ru2 C1 C2 -62.5(17)
Sb4 Ru2 C1 C2 37.9(17)
C7 Ru2 C1 C2 173.3(15)
Ru1 Ru2 C1 C2 -177.4(18)
Ru2 O5 C3 O4 -25.8(26)
Ru2 O5 C3 C4 152.3(11)
Ru2 O5 C3 Ru1 -27.0(15)
Ru1 O4 C3 O5 -2.1(23)
Ru1 O4 C3 C4 179.7(9)
Ru1 O4 C3 Ru1 0.0
O4 Ru1 C3 O5 178.4(18)
O6 Ru1 C3 O5 -5.5(17)
O2 Ru1 C3 O5 -52.7(8)
O1 Ru1 C3 O5 37.6(8)
Sb1 Ru1 C3 O5 126.6(8)
Sb2 Ru1 C3 O5 -129.4(8)
C5 Ru1 C3 O5 19.0(12)
Ru2 Ru1 C3 O5 11.9(7)
O4 Ru1 C3 O4 0.0
O6 Ru1 C3 O4 176.1(10)
O2 Ru1 C3 O4 128.9(12)
O1 Ru1 C3 O4 -140.7(12)
Sb1 Ru1 C3 O4 -51.7(12)
Sb2 Ru1 C3 O4 52.2(12)
C5 Ru1 C3 O4 -159.3(10)
Ru2 Ru1 C3 O4 -166.5(13)
O4 Ru1 C3 C4 -0.5(15)
O6 Ru1 C3 C4 175.7(16)
O2 Ru1 C3 C4 128.4(19)
O1 Ru1 C3 C4 -141.2(19)
Sb1 Ru1 C3 C4 -52.2(19)
Sb2 Ru1 C3 C4 51.7(19)
C5 Ru1 C3 C4 -159.8(17)
Ru2 Ru1 C3 C4 -166.9(20)
Ru1 O6 C5 O7 4.7(19)
Ru1 O6 C5 C6 -179.9(9)
Ru1 O6 C5 Ru1 0.0
O4 Ru1 C5 O7 7.0(15)
O6 Ru1 C5 O7 -176.2(15)
O2 Ru1 C5 O7 97.3(8)
O1 Ru1 C5 O7 8.0(7)
Sb1 Ru1 C5 O7 -82.8(7)
Sb2 Ru1 C5 O7 174.4(7)
C3 Ru1 C5 O7 26.8(11)
Ru2 Ru1 C5 O7 32.7(7)
O4 Ru1 C5 O6 -176.8(10)
O6 Ru1 C5 O6 0.0
O2 Ru1 C5 O6 -86.6(10)
O1 Ru1 C5 O6 -175.9(11)
Sb1 Ru1 C5 O6 93.3(10)
Sb2 Ru1 C5 O6 -9.5(10)
C3 Ru1 C5 O6 -157.0(9)
Ru2 Ru1 C5 O6 -151.2(10)
O4 Ru1 C5 C6 -176.7(16)
O6 Ru1 C5 C6 0.2(16)
O2 Ru1 C5 C6 -86.4(19)
O1 Ru1 C5 C6 -175.7(19)
Sb1 Ru1 C5 C6 93.5(19)
Sb2 Ru1 C5 C6 -9.3(19)
C3 Ru1 C5 C6 -156.8(17)
Ru2 Ru1 C5 C6 -151.0(19)
Ru2 O8 C7 O9 11.1(19)
Ru2 O8 C7 C8 -167.4(9)
Ru2 O8 C7 Ru2 0.000(1)
O3 Ru2 C7 O8 -170.9(10)
O8 Ru2 C7 O8 0.000(1)
O5 Ru2 C7 O8 -106.9(10)
O1 Ru2 C7 O8 164.0(11)
Sb3 Ru2 C7 O8 71.8(10)
Sb4 Ru2 C7 O8 -28.8(10)
C1 Ru2 C7 O8 -163.1(9)
Ru1 Ru2 C7 O8 -170.7(10)
O3 Ru2 C7 O9 18.3(17)
O8 Ru2 C7 O9 -170.8(16)
O5 Ru2 C7 O9 82.3(8)
O1 Ru2 C7 O9 -6.9(8)
Sb3 Ru2 C7 O9 -99.0(8)
Sb4 Ru2 C7 O9 160.4(8)
C1 Ru2 C7 O9 26.0(12)
Ru1 Ru2 C7 O9 18.5(8)
O3 Ru2 C7 C8 -147.2(19)
O8 Ru2 C7 C8 23.7(18)
O5 Ru2 C7 C8 -83.1(21)
O1 Ru2 C7 C8 -172.3(21)
Sb3 Ru2 C7 C8 95.5(21)
Sb4 Ru2 C7 C8 -5.1(21)
C1 Ru2 C7 C8 -139.4(19)
Ru1 Ru2 C7 C8 -147.0(21)
C11 Sb1 C10 C13 -48.6(14)
C12 Sb1 C10 C13 -148.7(14)
Ru1 Sb1 C10 C13 81.0(14)
C11 Sb1 C10 C14 83.9(16)
C12 Sb1 C10 C14 -16.3(17)
Ru1 Sb1 C10 C14 -146.5(14)
C10 Sb1 C11 C15 170.5(11)
C12 Sb1 C11 C15 -84.3(11)
Ru1 Sb1 C11 C15 47.2(12)
C10 Sb1 C11 C16 -62.1(12)
C12 Sb1 C11 C16 43.1(12)
Ru1 Sb1 C11 C16 174.5(9)
C11 Sb1 C12 C18 -171.6(15)
C10 Sb1 C12 C18 -69.3(16)
Ru1 Sb1 C12 C18 56.0(16)
C11 Sb1 C12 C17 58.0(13)
C10 Sb1 C12 C17 160.3(12)
Ru1 Sb1 C12 C17 -74.4(13)
C22 Sb2 C20 C24 -52.1(13)
C21 Sb2 C20 C24 -151.0(12)
Ru1 Sb2 C20 C24 74.3(12)
C22 Sb2 C20 C23 77.4(13)
C21 Sb2 C20 C23 -21.5(13)
Ru1 Sb2 C20 C23 -156.1(10)
C22 Sb2 C21 C25 -175.3(11)
C20 Sb2 C21 C25 -72.4(12)
Ru1 Sb2 C21 C25 67.2(12)
C22 Sb2 C21 C26 60.1(11)
C20 Sb2 C21 C26 163.0(10)
Ru1 Sb2 C21 C26 -57.4(11)
C20 Sb2 C22 C28 -52.0(13)
C21 Sb2 C22 C28 51.2(12)
Ru1 Sb2 C22 C28 172.7(10)
C20 Sb2 C22 C27 80.1(11)
C21 Sb2 C22 C27 -176.7(11)
Ru1 Sb2 C22 C27 -55.2(11)
C32 Sb3 C30 C34 166.7(11)
C31 Sb3 C30 C34 62.7(12)
Ru2 Sb3 C30 C34 -62.8(12)
C32 Sb3 C30 C33 -69.3(11)
C31 Sb3 C30 C33 -173.3(10)
Ru2 Sb3 C30 C33 61.2(11)
C30 Sb3 C31 C36 -179.9(11)
C32 Sb3 C31 C36 77.5(11)
Ru2 Sb3 C31 C36 -52.3(11)
C30 Sb3 C31 C35 50.4(12)
C32 Sb3 C31 C35 -52.2(13)
Ru2 Sb3 C31 C35 178.0(10)
C30 Sb3 C32 C38 -151.7(10)
C31 Sb3 C32 C38 -51.3(11)
Ru2 Sb3 C32 C38 77.1(10)
C30 Sb3 C32 C37 -20.8(12)
C31 Sb3 C32 C37 79.5(12)
Ru2 Sb3 C32 C37 -152.0(10)
C41 Sb4 C40 C44 52.9(14)
C42 Sb4 C40 C44 -50.2(14)
Ru2 Sb4 C40 C44 175.1(11)
C41 Sb4 C40 C43 -177.2(13)
C42 Sb4 C40 C43 79.7(13)
Ru2 Sb4 C40 C43 -55.0(13)
C40 Sb4 C41 C46 179.7(11)
C42 Sb4 C41 C46 -74.8(11)
Ru2 Sb4 C41 C46 63.0(11)
C40 Sb4 C41 C45 56.3(10)
C42 Sb4 C41 C45 161.8(10)
Ru2 Sb4 C41 C45 -60.4(10)
C41 Sb4 C42 C48 -16.3(13)
C40 Sb4 C42 C48 82.2(12)
Ru2 Sb4 C42 C48 -150.7(10)
C41 Sb4 C42 C47 -145.7(11)
C40 Sb4 C42 C47 -47.2(12)
Ru2 Sb4 C42 C47 79.8(12)
